data_2102677
loop_
_publ_author_name
'Roman Gajda'
'Andrzej Katrusiak'

_publ_contact_author_fax +48(61)8658008
_publ_contact_author_phone +48(61)8291443
_publ_section_title
;
 <i>In-situ</i> high-pressure study of the ordered phase of ethyl
 propionate
;
_journal_coeditor_code AV5069
_journal_date_accepted 2006-08-29
_journal_date_recd_electronic 2006-06-22
_journal_issue 1
_journal_name_full 'Acta Crystallographica Section B'
_journal_page_first 111
_journal_page_last 117
_journal_paper_category FA
_journal_paper_doi 10.1107/S010876810603477X
_journal_volume 63
_journal_year 2007
_chemical_formula_moiety 'C5 H10 O2'
_chemical_formula_sum 'C5 H10 O2'
_chemical_formula_weight 102.13
_chemical_melting_point 198
_chemical_name_systematic
;
 ethyl propionate
;
_space_group_IT_number 14
_symmetry_cell_setting monoclinic
_symmetry_space_group_name_Hall '-P 2ybc'
_symmetry_space_group_name_H-M 'P 1 21/c 1'
_atom_sites_solution_hydrogens geom
_atom_sites_solution_primary direct
_atom_sites_solution_secondary difmap
_audit_creation_method SHELXL-97
_cell_angle_alpha 90.00
_cell_angle_beta 97.24(3)
_cell_angle_gamma 90.00
_cell_formula_units_Z 4
_cell_length_a 4.8917(10)
_cell_length_b 9.3649(19)
_cell_length_c 11.318(2)
_cell_measurement_reflns_used 1777
_cell_measurement_temperature 293(2)
_cell_measurement_theta_max 24.78
_cell_measurement_theta_min 2.83
_cell_volume 514.35(18)
_computing_cell_refinement 'CrysAlis (Oxford Diffraction, 2003)'
_computing_data_collection 'CrysAlis (Oxford Diffraction, 2003)'
_computing_data_reduction 'CrysAlis (Oxford Diffraction, 2003)'
_computing_molecular_graphics 'XP (Siemens, 1990)'
_computing_publication_material 'SHELXL-97 (Sheldrick, 1997)'
_computing_structure_refinement 'SHELXL-97 (Sheldrick, 1997)'
_computing_structure_solution 'SHELXS-97 (Sheldrick, 1997)'
_diffrn_ambient_temperature 293(2)
_diffrn_measured_fraction_theta_full 0.319
_diffrn_measured_fraction_theta_max 0.319
_diffrn_measurement_device_type 'Kuma KM4CCD \k geometry'
_diffrn_measurement_method '\w scans'
_diffrn_radiation_monochromator graphite
_diffrn_radiation_source 'fine-focus sealed tube'
_diffrn_radiation_type MoK\a
_diffrn_radiation_wavelength 0.71073
_diffrn_reflns_av_R_equivalents 0.0590
_diffrn_reflns_av_sigmaI/netI 0.0277
_diffrn_reflns_limit_h_max 5
_diffrn_reflns_limit_h_min -5
_diffrn_reflns_limit_k_max 6
_diffrn_reflns_limit_k_min -6
_diffrn_reflns_limit_l_max 11
_diffrn_reflns_limit_l_min -11
_diffrn_reflns_number 2054
_diffrn_reflns_theta_full 24.78
_diffrn_reflns_theta_max 24.78
_diffrn_reflns_theta_min 2.83
_exptl_absorpt_coefficient_mu 0.100
_exptl_absorpt_correction_T_max 0.97
_exptl_absorpt_correction_T_min 0.67
_exptl_absorpt_correction_type analytical
_exptl_absorpt_process_details
;
Katrusiak, A. (2003). REDSHADE - Program for correcting
reflections intensities for DAC absorption, gasket shadowing
and sample crystal absorption. Adam Mickiewicz University, Pozna\'n.
Katrusiak, A. (2004). Z. Kristallogr. 219, 461-467
;
_exptl_crystal_colour colourless
_exptl_crystal_density_diffrn 1.319
_exptl_crystal_density_method 'not measured'
_exptl_crystal_description cylinder
_exptl_crystal_F_000 224
_exptl_crystal_size_max 0.36
_exptl_crystal_size_mid 0.28
_exptl_crystal_size_min 0.14
_refine_diff_density_max 0.117
_refine_diff_density_min -0.102
_refine_ls_extinction_coef 0.02(2)
_refine_ls_extinction_expression Fc^*^=kFc[1+0.001xFc^2^\l^3^/sin(2\q)]^-1/4^
_refine_ls_extinction_method SHELXL
_refine_ls_goodness_of_fit_ref 1.195
_refine_ls_hydrogen_treatment constr
_refine_ls_matrix_type full
_refine_ls_number_parameters 71
_refine_ls_number_reflns 283
_refine_ls_number_restraints 0
_refine_ls_restrained_S_all 1.195
_refine_ls_R_factor_all 0.0573
_refine_ls_R_factor_gt 0.0544
_refine_ls_shift/su_max 0.000
_refine_ls_shift/su_mean 0.000
_refine_ls_structure_factor_coef Fsqd
_refine_ls_weighting_details 'calc w=1/[\s^2^(Fo^2^)+(0.0480P)^2^+0.3823P] where P=(Fo^2^+2Fc^2^)/3'
_refine_ls_weighting_scheme calc
_refine_ls_wR_factor_gt 0.1047
_refine_ls_wR_factor_ref 0.1073
_reflns_number_gt 264
_reflns_number_total 283
_reflns_threshold_expression >2sigma(I)
_cod_data_source_file av5069.cif
_cod_data_source_block ethylpropionate2
_cod_depositor_comments
;
The following automatic conversions were performed:
'_symmetry_cell_setting' value 'Monoclinic' changed to 'monoclinic'
according to '/home/saulius/struct/CIF-dictionaries/cif_core.dic'
dictionary named 'cif_core.dic' version 2.4.1 from 2010-06-29.

Automatic conversion script
Id: cif_fix_enum 1527 2010-12-29 10:47:43Z saulius 

The following automatic conversions were performed:

'_symmetry_cell_setting' value 'Monoclinic' changed to 'monoclinic'
according to /home/saulius/struct/CIF-dictionaries/cif_core.dic
dictionary named 'cif_core.dic' version 2.4.1 from 2010-06-29.

Automatic conversion script
Id: cif_fix_values 1715 2011-07-08 13:25:40Z adriana 
;
_cod_original_sg_symbol_H-M 'P 21/c'
_cod_database_code 2102677

loop_
_symmetry_equiv_pos_as_xyz
'x, y, z'
'-x, y+1/2, -z+1/2'
'-x, -y, -z'
'x, -y-1/2, z-1/2'

loop_
_atom_site_type_symbol
_atom_site_label
_atom_site_fract_x
_atom_site_fract_y
_atom_site_fract_z
_atom_site_U_iso_or_equiv
_atom_site_adp_type
_atom_site_calc_flag
_atom_site_refinement_flags
_atom_site_occupancy
O O2 0.2191(5) 0.6138(4) 0.3997(2) 0.0326(16) Uani d . 1
O O1 -0.0346(6) 0.7876(5) 0.3074(3) 0.048(2) Uani d . 1
C C3 -0.2739(8) 0.8572(9) 0.5161(4) 0.038(3) Uani d G 1
H H3A -0.3184 0.8660 0.5960 0.057 Uiso d G 1
H H3B -0.4306 0.8207 0.4655 0.057 Uiso d G 1
H H3C -0.2250 0.9491 0.4877 0.057 Uiso d G 1
C C2 -0.0575(8) 0.7443(6) 0.5151(3) 0.037(3) Uani d . 1
H H2A 0.0998 0.7702 0.5720 0.045 Uiso calc R 1
H H2B -0.1300 0.6550 0.5413 0.045 Uiso calc R 1
C C1 0.0381(8) 0.7217(7) 0.3969(4) 0.028(3) Uani d . 1
C C4 0.3324(7) 0.5843(6) 0.2900(3) 0.030(2) Uani d . 1
H H4A 0.4151 0.6699 0.2618 0.036 Uiso calc R 1
H H4B 0.1880 0.5524 0.2291 0.036 Uiso calc R 1
C C5 0.5431(7) 0.4714(7) 0.3152(3) 0.029(2) Uani d G 1
H H5A 0.6354 0.4584 0.2459 0.044 Uiso d G 1
H H5B 0.4614 0.3828 0.3349 0.044 Uiso d G 1
H H5C 0.6738 0.5019 0.3808 0.044 Uiso d G 1

loop_
_atom_site_aniso_label
_atom_site_aniso_U_11
_atom_site_aniso_U_22
_atom_site_aniso_U_33
_atom_site_aniso_U_12
_atom_site_aniso_U_13
_atom_site_aniso_U_23
O2 0.0383(15) 0.037(6) 0.023(3) 0.0107(19) 0.0080(11) 0.0023(11)
O1 0.0511(18) 0.067(8) 0.030(4) 0.024(2) 0.0143(14) 0.0162(18)
C3 0.038(2) 0.033(12) 0.045(4) 0.004(3) 0.0144(18) -0.0010(19)
C2 0.041(2) 0.049(13) 0.023(5) 0.008(3) 0.0097(17) -0.0027(17)
C1 0.0259(18) 0.031(12) 0.027(4) -0.008(3) 0.0015(15) 0.000(2)
C4 0.0325(19) 0.031(10) 0.027(4) 0.008(3) 0.0061(15) 0.0010(17)
C5 0.031(2) 0.020(10) 0.039(4) 0.003(2) 0.0094(16) -0.0028(17)

loop_
_atom_type_symbol
_atom_type_description
_atom_type_scat_dispersion_real
_atom_type_scat_dispersion_imag
_atom_type_scat_source
C C 0.0033 0.0016 'International Tables Vol C Tables 4.2.6.8 and 6.1.1.4'
H H 0.0000 0.0000 'International Tables Vol C Tables 4.2.6.8 and 6.1.1.4'
O O 0.0106 0.0060 'International Tables Vol C Tables 4.2.6.8 and 6.1.1.4'

loop_
_geom_angle_atom_site_label_1
_geom_angle_atom_site_label_2
_geom_angle_atom_site_label_3
_geom_angle
C1 O2 C4 116.5(3)
C1 C2 C3 114.2(4)
O1 C1 O2 122.1(4)
O1 C1 C2 126.3(6)
O2 C1 C2 111.6(4)
O2 C4 C5 107.7(3)

loop_
_geom_bond_atom_site_label_1
_geom_bond_atom_site_label_2
_geom_bond_distance
O2 C1 1.341(6)
O2 C4 1.449(4)
O1 C1 1.202(6)
C3 C2 1.497(7)
C2 C1 1.486(6)
C4 C5 1.479(7)

loop_
_geom_torsion_atom_site_label_1
_geom_torsion_atom_site_label_2
_geom_torsion_atom_site_label_3
_geom_torsion_atom_site_label_4
_geom_torsion
C4 O2 C1 O1 2.6(6)
C4 O2 C1 C2 -178.4(3)
C3 C2 C1 O1 2.7(7)
C3 C2 C1 O2 -176.2(4)
C1 O2 C4 C5 175.1(4)

loop_
_cod_related_entry_id
_cod_related_entry_database
_cod_related_entry_code
1 ChemSpider 7463
